data_1542423
loop_
_publ_author_name
'Rettenmeier, Christoph A.'
'Wadepohl, Hubert'
'Gade, Lutz H.'

_publ_section_title
;
 Electronic structure and reactivity of nickel(i) pincer complexes: their
 aerobic transformation to peroxo species and site selective C--H
 oxygenation
;
_journal_issue 6
_journal_name_full 'Chem. Sci.'
_journal_page_first 3533
_journal_paper_doi 10.1039/C5SC04644K
_journal_volume 7
_journal_year 2016
_chemical_absolute_configuration ad
_chemical_formula_moiety 'C18 H25 N3 Ni O4'
_chemical_formula_sum 'C18 H25 N3 Ni O4'
_chemical_formula_weight 406.12
_space_group_crystal_system orthorhombic
_space_group_IT_number 19
_space_group_name_Hall 'P 2ac 2ab'
_space_group_name_H-M_alt 'P 21 21 21'
_symmetry_cell_setting orthorhombic
_symmetry_Int_Tables_number 19
_symmetry_space_group_name_Hall 'P 2ac 2ab'
_symmetry_space_group_name_H-M 'P 21 21 21'
_atom_sites_solution_hydrogens geom
_atom_sites_solution_primary iterative
_atom_sites_solution_secondary difmap
_audit_block_code ga_cr67
_audit_creation_date
;
'Mon Apr 28 13:48:13 2014'
;
_audit_creation_method
;
Olex2 1.2
(compiled 2015.09.30 svn.r3233 for OlexSys, GUI svn.r5103)
;
_audit_update_record
;
2015-11-26 deposited with the CCDC.
2016-02-11 downloaded from the CCDC.
;
_cell_angle_alpha 90
_cell_angle_beta 90
_cell_angle_gamma 90
_cell_formula_units_Z 4
_cell_length_a 6.25709(10)
_cell_length_b 16.6261(3)
_cell_length_c 17.4692(2)
_cell_measurement_reflns_used 29975
_cell_measurement_temperature 110(1)
_cell_measurement_theta_max 28.5880
_cell_measurement_theta_min 3.6450
_cell_volume 1817.34(5)
_computing_cell_refinement
;
CrysAlisPro, Agilent Technologies,
Version 1.171.37.33 (release 27-03-2014 CrysAlis171 .NET)
(compiled Mar 27 2014,17:12:48)
;
_computing_data_collection
;
CrysAlisPro, Agilent Technologies,
Version 1.171.37.33 (release 27-03-2014 CrysAlis171 .NET)
(compiled Mar 27 2014,17:12:48)
;
_computing_data_reduction
;
CrysAlisPro, Agilent Technologies,
Version 1.171.37.33 (release 27-03-2014 CrysAlis171 .NET)
(compiled Mar 27 2014,17:12:48)
;
_computing_molecular_graphics 'Olex2 (Dolomanov et al., 2009)'
_computing_publication_material 'encif (Wadepohl, 2009-15); encifer 1.5 (CCDC, 2014)'
_computing_structure_refinement 'ShelXL (Sheldrick, 2015)'
_computing_structure_solution 'SUPERFLIP (Palatinus, 2007-2009)'
_diffrn_ambient_environment 'perfluoro polyether oil / N~2~'
_diffrn_ambient_temperature 110(1)
_diffrn_detector 'CCD plate'
_diffrn_detector_area_resol_mean 7.9621
_diffrn_detector_type Eos
_diffrn_measured_fraction_theta_full 0.997
_diffrn_measured_fraction_theta_max 0.988
_diffrn_measurement_details
;
  1 omega   11.00   57.00   0.5000   15.0000
omega____ theta____ kappa____ phi______ frames
    -       26.2727  -78.0000   52.5304 92

  2 omega  -37.00   58.00   0.5000   15.0000
omega____ theta____ kappa____ phi______ frames
    -       26.2727  -80.0000  179.2873 190

  3 omega   -4.00   56.00   0.5000   15.0000
omega____ theta____ kappa____ phi______ frames
    -       26.2727  -76.0000 -126.8406 120

  4 omega   21.00   58.00   0.5000   15.0000
omega____ theta____ kappa____ phi______ frames
    -       26.2727  -80.0000  -75.2412 74

  5 omega  -43.00   28.00   0.5000   15.0000
omega____ theta____ kappa____ phi______ frames
    -       26.2727  -76.0000  102.3005 142

  6 omega   31.00   56.00   0.5000   15.0000
omega____ theta____ kappa____ phi______ frames
    -       26.2727  -76.0000  102.3005 50

  7 omega   29.00   56.00   0.5000   15.0000
omega____ theta____ kappa____ phi______ frames
    -       26.2727  -76.0000   83.7165 54

  8 omega   -4.00   96.00   0.5000   15.0000
omega____ theta____ kappa____ phi______ frames
    -       26.2727   77.0000  150.0000 200

  9 omega    5.00   32.00   0.5000   15.0000
omega____ theta____ kappa____ phi______ frames
    -       26.2727   57.0000   60.0000 54

 10 omega   68.00   95.00   0.5000   15.0000
omega____ theta____ kappa____ phi______ frames
    -       26.2727   57.0000 -120.0000 54

 11 omega  -42.00    8.00   0.5000   15.0000
omega____ theta____ kappa____ phi______ frames
    -       26.2727  -57.0000  -60.0000 100

 12 omega   -4.00   96.00   0.5000   15.0000
omega____ theta____ kappa____ phi______ frames
    -       26.2727   77.0000   60.0000 200

 13 omega  -27.00   56.00   0.5000   15.0000
omega____ theta____ kappa____ phi______ frames
    -       26.2727  -77.0000    0.0000 166

 14 omega   -3.00   93.00   0.5000   15.0000
omega____ theta____ kappa____ phi______ frames
    -       26.2727   77.0000  -60.0000 192

 15 omega  -39.00   17.00   0.5000   15.0000
omega____ theta____ kappa____ phi______ frames
    -       26.2727  -19.0000 -180.0000 112

 16 omega   10.00   70.00   0.5000   15.0000
omega____ theta____ kappa____ phi______ frames
    -       26.2727   77.0000 -150.0000 120

 17 omega    2.00   32.00   0.5000   15.0000
omega____ theta____ kappa____ phi______ frames
    -       26.2727   38.0000   90.0000 60

 18 omega   47.00   74.00   0.5000   15.0000
omega____ theta____ kappa____ phi______ frames
    -       26.2727   38.0000   90.0000 54

 19 omega  -44.00  -17.00   0.5000   15.0000
omega____ theta____ kappa____ phi______ frames
    -       26.2727  -38.0000  150.0000 54

 20 omega  -38.00  -11.00   0.5000   15.0000
omega____ theta____ kappa____ phi______ frames
    -       26.2727  -77.0000  -60.0000 54

 21 omega   29.00   54.00   0.5000   15.0000
omega____ theta____ kappa____ phi______ frames
    -       26.2727  -77.0000  -60.0000 50

 22 omega  -44.00    2.00   0.5000   15.0000
omega____ theta____ kappa____ phi______ frames
    -       26.2727  -78.0000   52.5304 92

 23 omega    5.00   95.00   0.5000   15.0000
omega____ theta____ kappa____ phi______ frames
    -       26.2727   57.0000   90.0000 180

 24 omega  -43.00   47.00   0.5000   15.0000
omega____ theta____ kappa____ phi______ frames
    -       26.2727  -57.0000  -30.0000 180

 25 omega    1.00   99.00   0.5000   15.0000
omega____ theta____ kappa____ phi______ frames
    -       26.2727   38.0000   30.0000 196

 26 omega  -47.00   70.00   0.5000   15.0000
omega____ theta____ kappa____ phi______ frames
    -       26.2727  -19.0000    0.0000 234

 27 omega  -43.00   47.00   0.5000   15.0000
omega____ theta____ kappa____ phi______ frames
    -       26.2727  -57.0000 -120.0000 180

 28 omega    1.00   99.00   0.5000   15.0000
omega____ theta____ kappa____ phi______ frames
    -       26.2727   38.0000 -150.0000 196

 29 omega   -4.00   96.00   0.5000   15.0000
omega____ theta____ kappa____ phi______ frames
    -       26.2727   77.0000   30.0000 200

 30 omega  -43.00   47.00   0.5000   15.0000
omega____ theta____ kappa____ phi______ frames
    -       26.2727  -57.0000  120.0000 180

 31 omega  -44.00   56.00   0.5000   15.0000
omega____ theta____ kappa____ phi______ frames
    -       26.2727  -77.0000  -30.0000 200

 32 omega    5.00   95.00   0.5000   15.0000
omega____ theta____ kappa____ phi______ frames
    -       26.2727   57.0000 -150.0000 180

 33 omega  -44.00   56.00   0.5000   15.0000
omega____ theta____ kappa____ phi______ frames
    -       26.2727  -76.0000 -126.8406 200

 34 omega    5.00   95.00   0.5000   15.0000
omega____ theta____ kappa____ phi______ frames
    -       26.2727   57.0000  120.0000 180

 35 omega  -44.00   57.00   0.5000   15.0000
omega____ theta____ kappa____ phi______ frames
    -       26.2727  -78.0000   52.5304 202

 36 omega    5.00   95.00   0.5000   15.0000
omega____ theta____ kappa____ phi______ frames
    -       26.2727   57.0000  -30.0000 180

 37 omega  -44.00   56.00   0.5000   15.0000
omega____ theta____ kappa____ phi______ frames
    -       26.2727  -77.0000    0.0000 200

 38 omega  -44.00   56.00   0.5000   15.0000
omega____ theta____ kappa____ phi______ frames
    -       26.2727  -77.0000  120.0000 200

 39 omega  -46.00  100.00   0.5000   15.0000
omega____ theta____ kappa____ phi______ frames
    -       26.2727    8.0000  159.0000 292

 40 omega   -4.00   96.00   0.5000   15.0000
omega____ theta____ kappa____ phi______ frames
    -       26.2727   77.0000  -90.0000 200

 41 omega  -47.00   99.00   0.5000   15.0000
omega____ theta____ kappa____ phi______ frames
    -       26.2727    0.0000 -180.0000 292

 42 omega  -47.00   99.00   0.5000   15.0000
omega____ theta____ kappa____ phi______ frames
    -       26.2727    0.0000 -150.0000 292

 43 omega  -47.00   15.00   0.5000   15.0000
omega____ theta____ kappa____ phi______ frames
    -       26.2727    0.0000 -120.0000 124

 44 omega  -46.00  100.00   0.5000   15.0000
omega____ theta____ kappa____ phi______ frames
    -       26.2727    8.0000  159.0000 292

;
_diffrn_measurement_device 'four-circle diffractometer'
_diffrn_measurement_device_type 'Agilent SuperNova, Dual, Cu at zero, Eos'
_diffrn_measurement_method '\w scans'
_diffrn_measurement_specimen_support 'polyimid foil'
_diffrn_orient_matrix_UB_11 -0.0060789000
_diffrn_orient_matrix_UB_12 0.0425776000
_diffrn_orient_matrix_UB_13 -0.0006388000
_diffrn_orient_matrix_UB_21 -0.1126233000
_diffrn_orient_matrix_UB_22 -0.0023965000
_diffrn_orient_matrix_UB_23 -0.0040710000
_diffrn_orient_matrix_UB_31 -0.0114511000
_diffrn_orient_matrix_UB_32 0.0004330000
_diffrn_orient_matrix_UB_33 0.0404044000
_diffrn_radiation_monochromator mirror
_diffrn_radiation_probe x-ray
_diffrn_radiation_type 'Mo K\a'
_diffrn_radiation_wavelength 0.71073
_diffrn_reflns_av_R_equivalents 0.0945
_diffrn_reflns_av_unetI/netI 0.0326
_diffrn_reflns_Laue_measured_fraction_full 0.997
_diffrn_reflns_Laue_measured_fraction_max 0.988
_diffrn_reflns_limit_h_max 9
_diffrn_reflns_limit_h_min -9
_diffrn_reflns_limit_k_max 25
_diffrn_reflns_limit_k_min -25
_diffrn_reflns_limit_l_max 26
_diffrn_reflns_limit_l_min -26
_diffrn_reflns_number 155621
_diffrn_reflns_point_group_measured_fraction_full 0.998
_diffrn_reflns_point_group_measured_fraction_max 0.981
_diffrn_reflns_theta_full 25.242
_diffrn_reflns_theta_max 32.470
_diffrn_reflns_theta_min 3.383
_diffrn_source 'microfocus X-Ray tube'
_exptl_absorpt_coefficient_mu 1.096
_exptl_absorpt_correction_T_max 0.904
_exptl_absorpt_correction_T_min 0.587
_exptl_absorpt_correction_type gaussian
_exptl_absorpt_process_details
;
CrysAlisPro, Agilent Technologies,
Version 1.171.37.33 (release 27-03-2014 CrysAlis171 .NET)
(compiled Mar 27 2014,17:12:48)
Numerical absorption correction based on gaussian integration over
            a multifaceted crystal model
Empirical absorption correction using spherical harmonics,
 implemented in SCALE3 ABSPACK scaling algorithm.
;
_exptl_crystal_colour orange
_exptl_crystal_colour_primary orange
_exptl_crystal_density_diffrn 1.484
_exptl_crystal_description irregular
_exptl_crystal_F_000 856
_exptl_crystal_size_max 0.353
_exptl_crystal_size_mid 0.149
_exptl_crystal_size_min 0.056
_refine_diff_density_max 0.922
_refine_diff_density_min -0.680
_refine_diff_density_rms 0.148
_refine_ls_abs_structure_details
;
 Flack x determined using 2159 quotients [(I+)-(I-)]/[(I+)+(I-)]
 (Parsons, Flack and Wagner, Acta Cryst. B69 (2013) 249-259).
;
_refine_ls_abs_structure_Flack -0.005(5)
_refine_ls_extinction_method none
_refine_ls_goodness_of_fit_ref 1.116
_refine_ls_hydrogen_treatment constr
_refine_ls_matrix_type full
_refine_ls_number_parameters 239
_refine_ls_number_reflns 6454
_refine_ls_number_restraints 0
_refine_ls_restrained_S_all 1.116
_refine_ls_R_factor_all 0.0577
_refine_ls_R_factor_gt 0.0451
_refine_ls_shift/su_max 0.001
_refine_ls_shift/su_mean 0.000
_refine_ls_structure_factor_coef Fsqd
_refine_ls_weighting_details 'w=1/[\s^2^(Fo^2^)+(0.0794P)^2^+0.4340P] where P=(Fo^2^+2Fc^2^)/3'
_refine_ls_weighting_scheme calc
_refine_ls_wR_factor_gt 0.1251
_refine_ls_wR_factor_ref 0.1319
_reflns_Friedel_coverage 0.753
_reflns_Friedel_fraction_full 1.000
_reflns_Friedel_fraction_max 0.972
_reflns_number_gt 5569
_reflns_number_total 6454
_reflns_threshold_expression 'I > 2\s(I)'
_cod_data_source_file c5sc04644k2.cif
_cod_data_source_block ga_cr67
_cod_depositor_comments 'Adding full bibliography for 1542422--1542426.cif.'
_cod_database_code 1542423
_audit_block_refno 2025
_audit_block_usercomment 'cr_ts40 orange irregular'
_chemical_oxdiff_formula 'C18 H25 N3 Ni1 O4'
_chemical_oxdiff_usercomment 'cr_ts40 orange irregular'
_shelx_space_group_comment
;
The symmetry employed for this shelxl refinement is uniquely defined
by the following loop, which should always be used as a source of
symmetry information in preference to the above space-group names.
They are only intended as comments.
;
_shelx_estimated_absorpt_t_max 0.942
_shelx_estimated_absorpt_t_min 0.698
_reflns_odcompleteness_completeness 99.68
_reflns_odcompleteness_iscentric 1
_reflns_odcompleteness_theta 26.32
_shelxl_version_number 2014/7
_olex2_refinement_description
;
1. Fixed Uiso
 At 1.2 times of:
  All C(H) groups, All C(H,H) groups
 At 1.5 times of:
  All C(H,H,H) groups
2.a Ternary CH refined with riding coordinates:
 C1(H1), C12(H12), C16(H16)
2.b Secondary CH2 refined with riding coordinates:
 C2(H2A,H2B), C6(H6A,H6B), C7(H7A,H7B), C11(H11A,H11B)
2.c Aromatic/amide H refined with riding coordinates:
 C4(H4), C9(H9)
2.d Idealised Me refined as rotating group:
 C14(H14A,H14B,H14C), C15(H15A,H15B,H15C), C17(H17A,H17B,H17C), C18(H18A,H18B,
 H18C)
;
_olex2_submission_special_instructions 'No special instructions were received'
_cell_oxdiff_length_a 6.25668(13)
_cell_oxdiff_length_b 16.6318(3)
_cell_oxdiff_length_c 17.46441(19)
_cell_oxdiff_angle_alpha 90.0016(12)
_cell_oxdiff_angle_beta 89.9963(13)
_cell_oxdiff_angle_gamma 90.0726(16)
_cell_oxdiff_volume 1817.34(5)
_cell_oxdiff_measurement_reflns_used 29975

loop_
_symmetry_equiv_pos_as_xyz
'x, y, z'
'-x+1/2, -y, z+1/2'
'x+1/2, -y+1/2, -z'
'-x, y+1/2, -z+1/2'

loop_
_atom_site_label
_atom_site_type_symbol
_atom_site_fract_x
_atom_site_fract_y
_atom_site_fract_z
_atom_site_U_iso_or_equiv
_atom_site_adp_type
_atom_site_occupancy
_atom_site_site_symmetry_order
_atom_site_calc_flag
_atom_site_refinement_flags_posn
Ni Ni 0.57047(7) 0.51183(3) 0.71605(2) 0.02375(12) Uani 1 1 d .
O1 O 0.0591(4) 0.59856(16) 0.59713(15) 0.0335(5) Uani 1 1 d .
O2 O 1.0600(4) 0.37199(15) 0.79139(15) 0.0330(5) Uani 1 1 d .
O3 O 0.5835(5) 0.59861(16) 0.78142(16) 0.0392(6) Uani 1 1 d .
O4 O 0.7819(5) 0.62917(18) 0.81190(16) 0.0388(6) Uani 1 1 d .
N1 N 0.3498(4) 0.57071(17) 0.66788(16) 0.0248(5) Uani 1 1 d .
N2 N 0.4979(5) 0.41566(18) 0.66109(16) 0.0270(6) Uani 1 1 d .
N3 N 0.8097(5) 0.46406(18) 0.76105(15) 0.0260(5) Uani 1 1 d .
C1 C 0.3357(5) 0.65985(19) 0.66770(19) 0.0244(6) Uani 1 1 d .
H1 H 0.3433 0.6801 0.7216 0.029 Uiso 1 1 calc R
C2 C 0.1101(5) 0.6733(2) 0.6364(2) 0.0318(7) Uani 1 1 d .
H2A H 0.0077 0.6837 0.6784 0.038 Uiso 1 1 calc R
H2B H 0.1072 0.7193 0.6004 0.038 Uiso 1 1 calc R
C3 C 0.1993(5) 0.5431(2) 0.62408(19) 0.0279(6) Uani 1 1 d .
C4 C 0.1702(6) 0.4626(2) 0.6007(2) 0.0307(7) Uani 1 1 d .
H4 H 0.0470 0.4486 0.5719 0.037 Uiso 1 1 calc R
C5 C 0.3157(6) 0.4047(2) 0.61879(19) 0.0292(7) Uani 1 1 d .
C6 C 0.2900(7) 0.3180(2) 0.5960(2) 0.0362(8) Uani 1 1 d .
H6A H 0.2527 0.3132 0.5411 0.043 Uiso 1 1 calc R
H6B H 0.1778 0.2914 0.6269 0.043 Uiso 1 1 calc R
C7 C 0.5087(7) 0.2815(2) 0.6121(2) 0.0366(8) Uani 1 1 d .
H7A H 0.4958 0.2292 0.6388 0.044 Uiso 1 1 calc R
H7B H 0.5913 0.2739 0.5643 0.044 Uiso 1 1 calc R
C8 C 0.6105(6) 0.3448(2) 0.66314(19) 0.0293(7) Uani 1 1 d .
C9 C 0.7915(6) 0.3312(2) 0.7050(2) 0.0312(7) Uani 1 1 d .
H9 H 0.8593 0.2802 0.7022 0.037 Uiso 1 1 calc R
C10 C 0.8789(6) 0.3910(2) 0.7519(2) 0.0283(7) Uani 1 1 d .
C11 C 1.1048(6) 0.4403(2) 0.8401(2) 0.0346(8) Uani 1 1 d .
H11A H 1.2588 0.4540 0.8390 0.042 Uiso 1 1 calc R
H11B H 1.0619 0.4293 0.8936 0.042 Uiso 1 1 calc R
C12 C 0.9709(5) 0.5082(2) 0.80592(19) 0.0272(6) Uani 1 1 d .
H12 H 1.0637 0.5379 0.7689 0.033 Uiso 1 1 calc R
C13 C 0.8790(6) 0.5695(2) 0.86079(19) 0.0325(7) Uani 1 1 d .
C14 C 0.7263(7) 0.5370(3) 0.9201(2) 0.0458(10) Uani 1 1 d .
H14A H 0.6613 0.5819 0.9481 0.069 Uiso 1 1 calc GR
H14B H 0.8042 0.5025 0.9560 0.069 Uiso 1 1 calc GR
H14C H 0.6141 0.5056 0.8948 0.069 Uiso 1 1 calc GR
C15 C 1.0651(8) 0.6165(3) 0.8975(2) 0.0432(9) Uani 1 1 d .
H15A H 1.1717 0.6293 0.8583 0.065 Uiso 1 1 calc GR
H15B H 1.1313 0.5836 0.9376 0.065 Uiso 1 1 calc GR
H15C H 1.0106 0.6664 0.9200 0.065 Uiso 1 1 calc GR
C16 C 0.5194(5) 0.6958(2) 0.62149(19) 0.0271(6) Uani 1 1 d .
H16 H 0.6557 0.6779 0.6460 0.033 Uiso 1 1 calc R
C17 C 0.5220(7) 0.6657(3) 0.5385(2) 0.0373(8) Uani 1 1 d .
H17A H 0.5205 0.6067 0.5380 0.056 Uiso 1 1 calc GR
H17B H 0.6515 0.6851 0.5128 0.056 Uiso 1 1 calc GR
H17C H 0.3957 0.6860 0.5115 0.056 Uiso 1 1 calc GR
C18 C 0.5151(6) 0.7873(2) 0.6244(2) 0.0345(8) Uani 1 1 d .
H18A H 0.3793 0.8068 0.6035 0.052 Uiso 1 1 calc GR
H18B H 0.6335 0.8088 0.5940 0.052 Uiso 1 1 calc GR
H18C H 0.5297 0.8052 0.6776 0.052 Uiso 1 1 calc GR

loop_
_atom_site_aniso_label
_atom_site_aniso_U_11
_atom_site_aniso_U_22
_atom_site_aniso_U_33
_atom_site_aniso_U_23
_atom_site_aniso_U_13
_atom_site_aniso_U_12
Ni 0.02672(19) 0.02620(18) 0.01834(17) -0.00040(14) -0.00230(14) 0.00137(15)
O1 0.0275(12) 0.0402(13) 0.0327(13) 0.0024(10) -0.0100(11) -0.0020(11)
O2 0.0334(12) 0.0301(11) 0.0357(13) 0.0020(10) -0.0054(12) 0.0068(10)
O3 0.0458(15) 0.0374(13) 0.0343(13) -0.0115(11) -0.0226(14) 0.0124(12)
O4 0.0471(16) 0.0371(14) 0.0324(13) -0.0005(11) -0.0109(12) 0.0090(12)
N1 0.0238(12) 0.0308(13) 0.0197(12) 0.0029(10) -0.0005(10) -0.0005(10)
N2 0.0326(13) 0.0278(13) 0.0205(12) 0.0001(10) 0.0031(10) -0.0040(10)
N3 0.0304(13) 0.0284(12) 0.0190(11) 0.0021(9) -0.0005(10) 0.0022(11)
C1 0.0229(13) 0.0283(14) 0.0219(13) 0.0025(11) -0.0023(11) 0.0008(11)
C2 0.0247(16) 0.0390(18) 0.0316(17) 0.0038(14) -0.0035(13) 0.0015(12)
C3 0.0281(15) 0.0363(16) 0.0194(13) 0.0034(12) -0.0005(12) -0.0024(13)
C4 0.0295(16) 0.0396(18) 0.0231(15) -0.0011(13) -0.0048(12) -0.0040(13)
C5 0.0342(17) 0.0323(16) 0.0209(14) -0.0014(12) 0.0042(13) -0.0075(13)
C6 0.043(2) 0.0338(17) 0.0313(17) -0.0060(14) 0.0046(16) -0.0116(15)
C7 0.049(2) 0.0290(17) 0.0324(18) -0.0065(14) 0.0024(16) -0.0068(14)
C8 0.0381(18) 0.0252(14) 0.0247(14) 0.0001(12) 0.0057(13) -0.0047(12)
C9 0.0364(16) 0.0260(14) 0.0310(17) 0.0013(12) 0.0043(14) 0.0014(12)
C10 0.0297(16) 0.0279(15) 0.0272(15) 0.0045(12) 0.0021(12) 0.0031(11)
C11 0.0307(18) 0.0376(18) 0.0354(18) 0.0002(14) -0.0067(14) 0.0077(13)
C12 0.0293(14) 0.0297(15) 0.0228(13) 0.0044(12) -0.0007(10) 0.0022(12)
C13 0.0422(19) 0.0337(17) 0.0216(14) -0.0004(12) -0.0080(13) 0.0108(14)
C14 0.044(2) 0.066(3) 0.0275(17) 0.0029(18) 0.0035(16) 0.005(2)
C15 0.052(2) 0.041(2) 0.0364(19) -0.0028(15) -0.0114(19) -0.001(2)
C16 0.0250(14) 0.0346(17) 0.0217(14) 0.0014(12) -0.0002(11) -0.0022(11)
C17 0.048(2) 0.0403(19) 0.0236(16) -0.0007(14) 0.0090(15) -0.0064(16)
C18 0.0382(18) 0.0364(18) 0.0290(17) -0.0010(14) -0.0002(14) -0.0074(14)

loop_
_atom_type_symbol
_atom_type_description
_atom_type_scat_dispersion_real
_atom_type_scat_dispersion_imag
_atom_type_scat_source
C C 0.0033 0.0016 'International Tables Vol C Tables 4.2.6.8 and 6.1.1.4'
H H 0.0000 0.0000 'International Tables Vol C Tables 4.2.6.8 and 6.1.1.4'
N N 0.0061 0.0033 'International Tables Vol C Tables 4.2.6.8 and 6.1.1.4'
Ni Ni 0.3393 1.1124 'International Tables Vol C Tables 4.2.6.8 and 6.1.1.4'
O O 0.0106 0.0060 'International Tables Vol C Tables 4.2.6.8 and 6.1.1.4'

loop_
_exptl_crystal_face_index_h
_exptl_crystal_face_index_k
_exptl_crystal_face_index_l
_exptl_crystal_face_perp_dist
_exptl_oxdiff_crystal_face_indexfrac_h
_exptl_oxdiff_crystal_face_indexfrac_k
_exptl_oxdiff_crystal_face_indexfrac_l
_exptl_oxdiff_crystal_face_x
_exptl_oxdiff_crystal_face_y
_exptl_oxdiff_crystal_face_z
-2 -1 24 0.0801 -2.0389 -0.9832 24.1291 -0.0449 0.1338 0.9978
7 -11 6 0.1499 7.0479 -11.0403 6.1427 -0.5168 -0.7923 0.1627
8 8 5 0.1664 8.0689 8.0983 5.1424 0.2925 -0.9491 0.1189
-8 -8 -5 0.1664 -8.0689 -8.0983 -5.1424 -0.2925 0.9491 -0.1189
0 -18 16 0.0622 -0.0251 -18.1068 16.1121 -0.7811 -0.0194 0.6434
2 1 -24 0.0687 2.0389 0.9832 -24.1291 0.0449 -0.1338 -0.9978
1 -11 -21 0.0784 1.0204 -11.1027 -21.1186 -0.4654 -0.0023 -0.8698
-1 23 1 0.0277 -0.9955 23.1612 0.9829 0.9916 0.0526 0.0611
-8 11 0 0.1504 -8.0618 11.0441 -0.1176 0.5193 0.8820 0.0923
-6 9 -16 0.1689 -6.0317 9.0167 -16.1931 0.4309 0.7236 -0.5813
6 -15 7 0.1166 6.0361 -15.0717 7.1368 -0.6830 -0.6727 0.2127
1 -23 -1 0.0277 0.9955 -23.1612 -0.9829 -0.9916 -0.0526 -0.0611

loop_
_geom_angle_atom_site_label_1
_geom_angle_atom_site_label_2
_geom_angle_atom_site_label_3
_geom_angle
O3 Ni N1 84.41(12)
O3 Ni N2 166.68(14)
O3 Ni N3 92.10(12)
N1 Ni N2 92.06(13)
N3 Ni N1 173.17(13)
N3 Ni N2 92.63(13)
C3 O1 C2 106.0(3)
C10 O2 C11 106.0(3)
O4 O3 Ni 122.9(2)
O3 O4 C13 109.8(3)
C1 N1 Ni 124.1(2)
C3 N1 Ni 127.6(3)
C3 N1 C1 108.0(3)
C5 N2 Ni 125.3(3)
C5 N2 C8 109.0(3)
C8 N2 Ni 125.5(2)
C10 N3 Ni 127.8(3)
C10 N3 C12 107.6(3)
C12 N3 Ni 124.1(2)
N1 C1 H1 109.3
N1 C1 C2 101.6(3)
N1 C1 C16 110.3(3)
C2 C1 H1 109.3
C16 C1 H1 109.3
C16 C1 C2 116.6(3)
O1 C2 C1 104.2(3)
O1 C2 H2A 110.9
O1 C2 H2B 110.9
C1 C2 H2A 110.9
C1 C2 H2B 110.9
H2A C2 H2B 108.9
O1 C3 C4 117.4(3)
N1 C3 O1 115.7(3)
N1 C3 C4 126.9(3)
C3 C4 H4 119.4
C5 C4 C3 121.2(3)
C5 C4 H4 119.4
N2 C5 C6 111.1(3)
C4 C5 N2 125.9(3)
C4 C5 C6 123.0(4)
C5 C6 H6A 111.0
C5 C6 H6B 111.0
C5 C6 C7 103.7(3)
H6A C6 H6B 109.0
C7 C6 H6A 111.0
C7 C6 H6B 111.0
C6 C7 H7A 111.4
C6 C7 H7B 111.4
H7A C7 H7B 109.2
C8 C7 C6 102.0(3)
C8 C7 H7A 111.4
C8 C7 H7B 111.4
N2 C8 C7 111.3(3)
C9 C8 N2 125.5(3)
C9 C8 C7 123.2(3)
C8 C9 H9 119.3
C8 C9 C10 121.3(3)
C10 C9 H9 119.3
O2 C10 C9 117.1(3)
N3 C10 O2 115.6(3)
N3 C10 C9 127.3(3)
O2 C11 H11A 110.9
O2 C11 H11B 110.9
O2 C11 C12 104.1(3)
H11A C11 H11B 108.9
C12 C11 H11A 110.9
C12 C11 H11B 110.9
N3 C12 C11 102.4(3)
N3 C12 H12 107.4
N3 C12 C13 114.4(3)
C11 C12 H12 107.4
C13 C12 C11 117.3(3)
C13 C12 H12 107.4
O4 C13 C12 104.4(3)
O4 C13 C14 112.7(3)
O4 C13 C15 102.4(3)
C12 C13 C15 108.5(3)
C14 C13 C12 115.8(4)
C14 C13 C15 111.9(3)
C13 C14 H14A 109.5
C13 C14 H14B 109.5
C13 C14 H14C 109.5
H14A C14 H14B 109.5
H14A C14 H14C 109.5
H14B C14 H14C 109.5
C13 C15 H15A 109.5
C13 C15 H15B 109.5
C13 C15 H15C 109.5
H15A C15 H15B 109.5
H15A C15 H15C 109.5
H15B C15 H15C 109.5
C1 C16 H16 107.4
C1 C16 C17 112.3(3)
C17 C16 H16 107.4
C18 C16 C1 111.1(3)
C18 C16 H16 107.4
C18 C16 C17 111.0(3)
C16 C17 H17A 109.5
C16 C17 H17B 109.5
C16 C17 H17C 109.5
H17A C17 H17B 109.5
H17A C17 H17C 109.5
H17B C17 H17C 109.5
C16 C18 H18A 109.5
C16 C18 H18B 109.5
C16 C18 H18C 109.5
H18A C18 H18B 109.5
H18A C18 H18C 109.5
H18B C18 H18C 109.5

loop_
_geom_bond_atom_site_label_1
_geom_bond_atom_site_label_2
_geom_bond_distance
Ni O3 1.842(3)
Ni N1 1.890(3)
Ni N2 1.920(3)
Ni N3 1.868(3)
O1 C2 1.455(5)
O1 C3 1.357(4)
O2 C10 1.363(4)
O2 C11 1.447(5)
O3 O4 1.443(4)
O4 C13 1.444(4)
N1 C1 1.485(4)
N1 C3 1.297(4)
N2 C5 1.371(5)
N2 C8 1.374(5)
N3 C10 1.299(4)
N3 C12 1.473(4)
C1 H1 1.0000
C1 C2 1.531(5)
C1 C16 1.526(5)
C2 H2A 0.9900
C2 H2B 0.9900
C3 C4 1.411(5)
C4 H4 0.9500
C4 C5 1.363(5)
C5 C6 1.504(5)
C6 H6A 0.9900
C6 H6B 0.9900
C6 C7 1.523(6)
C7 H7A 0.9900
C7 H7B 0.9900
C7 C8 1.520(5)
C8 C9 1.367(5)
C9 H9 0.9500
C9 C10 1.400(5)
C11 H11A 0.9900
C11 H11B 0.9900
C11 C12 1.528(5)
C12 H12 1.0000
C12 C13 1.512(5)
C13 C14 1.509(6)
C13 C15 1.542(6)
C14 H14A 0.9800
C14 H14B 0.9800
C14 H14C 0.9800
C15 H15A 0.9800
C15 H15B 0.9800
C15 H15C 0.9800
C16 H16 1.0000
C16 C17 1.535(5)
C16 C18 1.522(5)
C17 H17A 0.9800
C17 H17B 0.9800
C17 H17C 0.9800
C18 H18A 0.9800
C18 H18B 0.9800
C18 H18C 0.9800

loop_
_geom_torsion_atom_site_label_1
_geom_torsion_atom_site_label_2
_geom_torsion_atom_site_label_3
_geom_torsion_atom_site_label_4
_geom_torsion
Ni O3 O4 C13 -64.8(3)
Ni N1 C1 C2 -168.9(2)
Ni N1 C1 C16 66.7(3)
Ni N1 C3 O1 179.5(2)
Ni N1 C3 C4 -1.9(5)
Ni N2 C5 C4 8.8(5)
Ni N2 C5 C6 -169.3(2)
Ni N2 C8 C7 -179.4(2)
Ni N2 C8 C9 0.4(5)
Ni N3 C10 O2 179.4(2)
Ni N3 C10 C9 1.1(5)
Ni N3 C12 C11 170.6(2)
Ni N3 C12 C13 42.6(4)
O1 C3 C4 C5 173.4(3)
O2 C11 C12 N3 20.1(3)
O2 C11 C12 C13 146.2(3)
O3 Ni N1 C1 28.6(3)
O3 Ni N1 C3 -158.6(3)
O3 Ni N3 C10 167.6(3)
O3 Ni N3 C12 -21.3(3)
O3 O4 C13 C12 75.5(3)
O3 O4 C13 C14 -50.9(4)
O3 O4 C13 C15 -171.4(3)
N1 Ni O3 O4 -142.5(3)
N1 C1 C2 O1 -20.7(3)
N1 C1 C16 C17 58.2(4)
N1 C1 C16 C18 -176.8(3)
N1 C3 C4 C5 -5.2(6)
N2 Ni O3 O4 142.4(5)
N2 Ni N1 C1 -164.3(3)
N2 Ni N1 C3 8.5(3)
N2 Ni N3 C10 0.0(3)
N2 Ni N3 C12 171.2(3)
N2 C5 C6 C7 -14.2(4)
N2 C8 C9 C10 0.8(6)
N3 Ni O3 O4 31.6(3)
N3 C12 C13 O4 -65.8(4)
N3 C12 C13 C14 58.7(4)
N3 C12 C13 C15 -174.4(3)
C1 N1 C3 O1 -6.7(4)
C1 N1 C3 C4 171.8(3)
C2 O1 C3 N1 -7.6(4)
C2 O1 C3 C4 173.7(3)
C2 C1 C16 C17 -57.0(4)
C2 C1 C16 C18 68.0(4)
C3 O1 C2 C1 17.8(3)
C3 N1 C1 C2 17.0(3)
C3 N1 C1 C16 -107.3(3)
C3 C4 C5 N2 1.3(6)
C3 C4 C5 C6 179.2(3)
C4 C5 C6 C7 167.6(3)
C5 N2 C8 C7 5.7(4)
C5 N2 C8 C9 -174.5(3)
C5 C6 C7 C8 15.9(4)
C6 C7 C8 N2 -14.1(4)
C6 C7 C8 C9 166.1(3)
C7 C8 C9 C10 -179.4(3)
C8 N2 C5 C4 -176.3(3)
C8 N2 C5 C6 5.7(4)
C8 C9 C10 O2 -179.9(3)
C8 C9 C10 N3 -1.6(6)
C10 O2 C11 C12 -16.7(4)
C10 N3 C12 C11 -16.8(4)
C10 N3 C12 C13 -144.8(3)
C11 O2 C10 N3 6.7(4)
C11 O2 C10 C9 -174.8(3)
C11 C12 C13 O4 174.3(3)
C11 C12 C13 C14 -61.3(5)
C11 C12 C13 C15 65.6(4)
C12 N3 C10 O2 7.1(4)
C12 N3 C10 C9 -171.2(3)
C16 C1 C2 O1 99.3(3)
